data_1571230
loop_
_publ_author_name
'M Zahir, F Zahra'
'Hay, Moya A.'
'Janetzki, Jett T.'
'Gable, Robert W.'
'Goerigk, Lars'
'Boskovic, Colette'

_publ_section_title
;
 Predicting valence tautomerism in diverse cobalt-dioxolene complexes:
 elucidation of the role of ligands and solvent.
;
_journal_issue 15
_journal_name_full 'Chemical science'
_journal_page_first 5694
_journal_page_last 5710
_journal_paper_doi 10.1039/d3sc04493a
_journal_volume 15
_journal_year 2024
_chemical_absolute_configuration ad
_chemical_formula_moiety 'C26 H26 Co N4 O2, C24 H20 B'
_chemical_formula_sum 'C50 H46 B Co N4 O2'
_chemical_formula_weight 804.65
_space_group_crystal_system orthorhombic
_space_group_IT_number 33
_space_group_name_Hall 'P 2c -2n'
_space_group_name_H-M_alt 'P n a 21'
_atom_sites_solution_hydrogens geom
_atom_sites_solution_primary dual
_audit_creation_date 2023-05-08
_audit_creation_method
;
Olex2 1.5
(compiled 2023.03.06 svn.rbb2c1857 for OlexSys, GUI svn.r6748)
;
_audit_update_record
;
2023-08-08 deposited with the CCDC.	2024-03-11 downloaded from the CCDC.
;
_cell_angle_alpha 90
_cell_angle_beta 90
_cell_angle_gamma 90
_cell_formula_units_Z 8
_cell_length_a 29.760(6)
_cell_length_b 9.890(2)
_cell_length_c 27.660(6)
_cell_measurement_reflns_used 1428
_cell_measurement_temperature 201.34(2)
_cell_measurement_theta_max 21.53
_cell_measurement_theta_min 2.17
_cell_volume 8141(3)
_computing_cell_refinement 'XDS (Kabsch, 1993)'
_computing_data_collection 'AS QEGUI'
_computing_data_reduction 'XDS (Kabsch, 1993)'
_computing_molecular_graphics 'Olex2 1.5 (Dolomanov et al., 2009)'
_computing_publication_material 'Olex2 1.5 (Dolomanov et al., 2009)'
_computing_structure_refinement 'SHELXL 2019/3 (Sheldrick, 2015)'
_computing_structure_solution 'SHELXT 2018/2 (Sheldrick, 2018)'
_diffrn_ambient_temperature 201.34(2)
_diffrn_measured_fraction_theta_full 1.000
_diffrn_measured_fraction_theta_max 0.922
_diffrn_measurement_device_type 'Dectris Eiger2 9M'
_diffrn_measurement_method 'Omega Scan'
_diffrn_radiation_monochromator 'Silicon Double Crystal'
_diffrn_radiation_type Synchrotron
_diffrn_radiation_wavelength 0.71075
_diffrn_reflns_av_R_equivalents 0.0670
_diffrn_reflns_av_unetI/netI 0.0389
_diffrn_reflns_Laue_measured_fraction_full 1.000
_diffrn_reflns_Laue_measured_fraction_max 0.922
_diffrn_reflns_limit_h_max 39
_diffrn_reflns_limit_h_min -39
_diffrn_reflns_limit_k_max 13
_diffrn_reflns_limit_k_min -13
_diffrn_reflns_limit_l_max 37
_diffrn_reflns_limit_l_min -37
_diffrn_reflns_number 154945
_diffrn_reflns_point_group_measured_fraction_full 1.000
_diffrn_reflns_point_group_measured_fraction_max 0.904
_diffrn_reflns_theta_full 25.243
_diffrn_reflns_theta_max 29.234
_diffrn_reflns_theta_min 1.369
_diffrn_source 'MX1 Beamline Australian Synchrotron'
_exptl_absorpt_coefficient_mu 0.468
_exptl_absorpt_correction_T_max 0.4320
_exptl_absorpt_correction_T_min 0.3325
_exptl_absorpt_correction_type multi-scan
_exptl_absorpt_process_details 'XDS (Kabsch, 2010)'
_exptl_crystal_colour yellow
_exptl_crystal_colour_primary yellow
_exptl_crystal_density_diffrn 1.313
_exptl_crystal_density_method 'not measured'
_exptl_crystal_description 'Plate like flakes'
_exptl_crystal_F_000 3376
_exptl_crystal_recrystallization_method 'grown by solvent diffusion of hexane into dichloromethane'
_exptl_crystal_size_max 0.009
_exptl_crystal_size_mid 0.004
_exptl_crystal_size_min 0.001
_refine_diff_density_max 0.229
_refine_diff_density_min -0.498
_refine_diff_density_rms 0.044
_refine_ls_abs_structure_details
;
 Refined as an inversion twin.
;
_refine_ls_abs_structure_Flack 0.459(14)
_refine_ls_extinction_method none
_refine_ls_goodness_of_fit_ref 1.011
_refine_ls_hydrogen_treatment constr
_refine_ls_matrix_type full
_refine_ls_number_parameters 1055
_refine_ls_number_reflns 19993
_refine_ls_number_restraints 2
_refine_ls_restrained_S_all 1.011
_refine_ls_R_factor_all 0.0793
_refine_ls_R_factor_gt 0.0478
_refine_ls_shift/su_max 0.001
_refine_ls_shift/su_mean 0.000
_refine_ls_structure_factor_coef Fsqd
_refine_ls_weighting_details 'w=1/[\s^2^(Fo^2^)+(0.0726P)^2^+0.3833P] where P=(Fo^2^+2Fc^2^)/3'
_refine_ls_weighting_scheme calc
_refine_ls_wR_factor_gt 0.1146
_refine_ls_wR_factor_ref 0.1330
_reflns_Friedel_coverage 0.923
_reflns_Friedel_fraction_full 0.999
_reflns_Friedel_fraction_max 0.885
_reflns_number_gt 13715
_reflns_number_total 19993
_reflns_threshold_expression 'I > 2\s(I)'
_cod_data_source_file d3sc04493a3.cif
_cod_data_source_block zz1-006-dcm-hex-200k-x
_cod_depositor_comments 'Adding full bibliography for 1571222--1571238.cif.'
_cod_database_code 1571230
_shelx_shelxl_version_number 2019/3
_shelx_space_group_comment
;
The symmetry employed for this shelxl refinement is uniquely defined
by the following loop, which should always be used as a source of
symmetry information in preference to the above space-group names.
They are only intended as comments.
;
_exptl_absorpt_special_details
;
XDS does not report the values of _exptl_absorpt_correction_T_min and
_exptl_absorpt_correction_T_max.  Even though the data was processed by XDS
the values of the absorption corrections reported by SADABS are reported.
;
_olex2_refinement_description
;
1. Twinned data refinement
 Scales: 0.541(14)
 0.459(14)
2. Fixed Uiso
 At 1.2 times of:
  All C(H) groups, All C(H,H) groups
 At 1.5 times of:
  All C(H,H,H) groups
3. Restrained distances
 C18B-C26C
 1.5 with sigma of 0.001
4. Uiso/Uaniso restraints and constraints
Uanis(C5B) = Uanis(C4B)
5. Others
 Sof(H7B)=Sof(C26C)=Sof(H26D)=Sof(H26E)=Sof(H26F)=1-FVAR(1)
 Sof(H18B)=Sof(C26B)=Sof(H26A)=Sof(H26B)=Sof(H26C)=FVAR(1)
6.a Secondary CH2 refined with riding coordinates:
 C13B(H13A,H13B), C13A(H13C,H13D), C12B(H12A,H12B), C19A(H19C,H19D), C19B(H19A,
 H19B), C12A(H12C,H12D)
6.b Aromatic/amide H refined with riding coordinates:
 C17B(H17B), C32B(H32B), C42B(H42B), C31B(H31B), C46A(H46A), C38B(H38B),
 C43B(H43B), C29A(H29A), C24A(H24A), C16B(H16B), C44B(H44B), C21A(H21A),
 C28A(H28A), C15A(H15A), C45B(H45B), C34A(H34A), C38A(H38A), C44A(H44A),
 C49B(H49B), C37B(H37B), C30A(H30A), C36B(H36B), C46B(H46B), C30B(H30B),
 C10A(H10A), C43A(H43A), C36A(H36A), C35B(H35B), C32A(H32A), C17A(H17A),
 C48B(H48B), C47A(H47A), C3B(H3B), C34B(H34B), C9A(H9A), C18B(H18B), C50A(H50A),
  C37A(H37A), C41B(H41B), C15B(H15B), C31A(H31A), C40B(H40B), C16A(H16A),
 C28B(H28B), C23B(H23B), C22A(H22A), C29B(H29B), C49A(H49A), C9B(H9B),
 C10B(H10B), C47B(H47B), C4B(H4B), C6A(H6A), C48A(H48A), C3A(H3A), C6B(H6B),
 C4A(H4A), C8B(H8B), C7B(H7B), C35A(H35A), C40A(H40A), C5A(H5A), C42A(H42A),
 C8A(H8A), C5B(H5B), C21B(H21B), C23A(H23A), C22B(H22B), C41A(H41A)
6.c Idealised Me refined as rotating group:
 C25A(H25D,H25E,H25F), C25B(H25A,H25B,H25C), C26A(H26G,H26H,H26I), C26B(H26A,
 H26B,H26C), C26C(H26D,H26E,H26F)
;
_olex2_submission_special_instructions 'No special instructions were received'

loop_
_space_group_symop_operation_xyz
'x, y, z'
'-x, -y, z+1/2'
'x+1/2, -y+1/2, z'
'-x+1/2, y+1/2, z+1/2'

loop_
_atom_site_label
_atom_site_type_symbol
_atom_site_fract_x
_atom_site_fract_y
_atom_site_fract_z
_atom_site_U_iso_or_equiv
_atom_site_adp_type
_atom_site_occupancy
_atom_site_site_symmetry_order
_atom_site_calc_flag
_atom_site_refinement_flags_posn
_atom_site_refinement_flags_adp
_atom_site_refinement_flags_occupancy
_atom_site_disorder_assembly
_atom_site_disorder_group
Co1A Co 0.47623(2) 0.46610(6) 0.39409(2) 0.05705(15) Uani 1 1 d . . . . .
Co1B Co 0.27049(2) 0.52367(6) 0.60531(2) 0.05914(15) Uani 1 1 d . . . . .
O1B O 0.26507(11) 0.6726(3) 0.56344(13) 0.0666(8) Uani 1 1 d . . . . .
O2A O 0.47966(11) 0.3173(3) 0.43629(13) 0.0674(8) Uani 1 1 d . . . . .
O1A O 0.43393(11) 0.3705(3) 0.35841(13) 0.0724(9) Uani 1 1 d . . . . .
N4B N 0.22594(11) 0.4272(4) 0.56706(12) 0.0541(8) Uani 1 1 d . . . . .
N3B N 0.31416(12) 0.4310(4) 0.55968(15) 0.0658(10) Uani 1 1 d . . . . .
N2A N 0.47530(11) 0.6223(4) 0.35286(13) 0.0550(8) Uani 1 1 d . . . . .
N1A N 0.53073(13) 0.3941(4) 0.35929(14) 0.0637(9) Uani 1 1 d . . . . .
O2B O 0.31264(12) 0.6227(4) 0.63984(14) 0.0853(11) Uani 1 1 d . . . . .
N3A N 0.43136(12) 0.5580(4) 0.43773(14) 0.0619(9) Uani 1 1 d . . . . .
N4A N 0.51985(11) 0.5643(4) 0.43323(12) 0.0558(8) Uani 1 1 d . . . . .
N2B N 0.27266(12) 0.3632(4) 0.64638(14) 0.0605(9) Uani 1 1 d . . . . .
N1B N 0.21770(14) 0.5940(4) 0.64099(14) 0.0670(9) Uani 1 1 d . . . . .
C33A C 0.69691(14) 1.0056(4) 0.36373(15) 0.0543(9) Uani 1 1 d . . . . .
C17B C 0.29900(18) 0.2208(6) 0.7094(2) 0.0733(14) Uani 1 1 d . . . . .
H17B H 0.317899 0.207914 0.736691 0.088 Uiso 1 1 calc R U . . .
C27B C 0.54574(14) 0.2255(5) 0.62112(17) 0.0574(11) Uani 1 1 d . . . . .
C32B C 0.53886(16) 0.1232(4) 0.65532(17) 0.0632(11) Uani 1 1 d . . . . .
H32B H 0.558770 0.118216 0.682114 0.076 Uiso 1 1 calc R U . . .
C42B C 0.67005(16) 0.3182(6) 0.75720(18) 0.0753(14) Uani 1 1 d . . . . .
H42B H 0.689063 0.309849 0.784626 0.090 Uiso 1 1 calc R U . . .
C31B C 0.50436(19) 0.0281(5) 0.6522(2) 0.0773(14) Uani 1 1 d . . . . .
H31B H 0.501138 -0.039467 0.676344 0.093 Uiso 1 1 calc R U . . .
C46A C 0.61086(15) 0.7251(5) 0.3159(2) 0.0660(12) Uani 1 1 d . . . . .
H46A H 0.615151 0.654121 0.338576 0.079 Uiso 1 1 calc R U . . .
C20A C 0.50035(14) 0.7282(5) 0.36818(17) 0.0543(10) Uani 1 1 d . . . . .
C38B C 0.50869(16) 0.4680(5) 0.66976(18) 0.0654(11) Uani 1 1 d . . . . .
H38B H 0.507640 0.389183 0.689337 0.078 Uiso 1 1 calc R U . . .
C43B C 0.64607(17) 0.4347(6) 0.74933(17) 0.0716(13) Uani 1 1 d . . . . .
H43B H 0.649018 0.508525 0.771061 0.086 Uiso 1 1 calc R U . . .
C27A C 0.63077(14) 0.8924(4) 0.41862(15) 0.0553(9) Uani 1 1 d . . . . .
C2B C 0.31715(17) 0.7477(6) 0.6207(2) 0.0767(16) Uani 1 1 d . . . . .
C29A C 0.57146(17) 1.0239(5) 0.4580(2) 0.0694(13) Uani 1 1 d . . . . .
H29A H 0.551634 1.099119 0.457129 0.083 Uiso 1 1 calc R U . . .
C13B C 0.21894(15) 0.2888(5) 0.58700(17) 0.0627(10) Uani 1 1 d . . . . .
H13A H 0.226232 0.221398 0.561735 0.075 Uiso 1 1 calc R U . . .
H13B H 0.186876 0.277617 0.595637 0.075 Uiso 1 1 calc R U . . .
C24A C 0.45128(15) 0.6371(5) 0.31227(17) 0.0636(11) Uani 1 1 d . . . . .
H24A H 0.434078 0.562726 0.300905 0.076 Uiso 1 1 calc R U . . .
C16B C 0.27277(18) 0.1154(6) 0.6932(2) 0.0742(13) Uani 1 1 d . . . . .
H16B H 0.272958 0.030506 0.709260 0.089 Uiso 1 1 calc R U . . .
C44B C 0.61754(16) 0.4453(5) 0.70983(17) 0.0635(11) Uani 1 1 d . . . . .
H44B H 0.601088 0.526715 0.705552 0.076 Uiso 1 1 calc R U . . .
C21A C 0.50093(16) 0.8495(5) 0.34445(18) 0.0649(11) Uani 1 1 d . . . . .
H21A H 0.518493 0.922435 0.356362 0.078 Uiso 1 1 calc R U . . .
C28A C 0.59989(15) 0.9994(5) 0.41947(18) 0.0611(10) Uani 1 1 d . . . . .
H28A H 0.598413 1.057818 0.392264 0.073 Uiso 1 1 calc R U . . .
C33B C 0.54378(15) 0.4810(4) 0.63597(15) 0.0553(9) Uani 1 1 d . . . . .
C45A C 0.63199(14) 0.8484(4) 0.32416(15) 0.0539(9) Uani 1 1 d . . . . .
C15A C 0.43015(18) 0.6746(6) 0.5141(2) 0.0790(14) Uani 1 1 d . . . . .
H15A H 0.446067 0.706277 0.541593 0.095 Uiso 1 1 calc R U . . .
C45B C 0.64267(15) 0.4922(5) 0.58249(17) 0.0599(10) Uani 1 1 d . . . . .
H45B H 0.643858 0.547277 0.610604 0.072 Uiso 1 1 calc R U . . .
C39B C 0.61187(14) 0.3409(4) 0.67582(15) 0.0554(9) Uani 1 1 d . . . . .
C34A C 0.72879(17) 1.0031(5) 0.3269(2) 0.0706(13) Uani 1 1 d . . . . .
H34A H 0.729170 0.928031 0.305449 0.085 Uiso 1 1 calc R U . . .
C38A C 0.69778(14) 1.1205(4) 0.39271(17) 0.0609(10) Uani 1 1 d . . . . .
H38A H 0.676735 1.127928 0.418395 0.073 Uiso 1 1 calc R U . . .
C44A C 0.72884(17) 0.7444(5) 0.4199(3) 0.0766(16) Uani 1 1 d . . . . .
H44A H 0.723476 0.805739 0.445663 0.092 Uiso 1 1 calc R U . . .
C49B C 0.61385(15) 0.3033(5) 0.53989(15) 0.0589(10) Uani 1 1 d . . . . .
H49B H 0.594586 0.227016 0.537472 0.071 Uiso 1 1 calc R U . . .
C37B C 0.47575(16) 0.5647(5) 0.67573(19) 0.0684(12) Uani 1 1 d . . . . .
H37B H 0.452611 0.550721 0.698854 0.082 Uiso 1 1 calc R U . . .
C1B C 0.29120(16) 0.7755(5) 0.5797(2) 0.0690(12) Uani 1 1 d . . . . .
C20B C 0.29243(16) 0.3867(5) 0.51947(18) 0.0659(11) Uani 1 1 d . . . . .
C30A C 0.62954(15) 0.8091(5) 0.45936(16) 0.0615(10) Uani 1 1 d . . . . .
H30A H 0.649258 0.733593 0.460525 0.074 Uiso 1 1 calc R U . . .
C14A C 0.45197(15) 0.6030(5) 0.47849(16) 0.0631(11) Uani 1 1 d . . . . .
C36B C 0.47605(15) 0.6812(5) 0.64855(19) 0.0681(12) Uani 1 1 d . . . . .
H36B H 0.453293 0.747712 0.652438 0.082 Uiso 1 1 calc R U . . .
C50B C 0.61224(13) 0.3833(4) 0.58191(15) 0.0534(9) Uani 1 1 d . . . . .
C13A C 0.50058(15) 0.5685(5) 0.48246(15) 0.0632(11) Uani 1 1 d . . . . .
H13C H 0.516325 0.637360 0.502150 0.076 Uiso 1 1 calc R U . . .
H13D H 0.504224 0.479490 0.498375 0.076 Uiso 1 1 calc R U . . .
C11B C 0.17905(15) 0.5754(5) 0.61586(17) 0.0644(11) Uani 1 1 d . . . . .
C12B C 0.18410(15) 0.5097(5) 0.5679(2) 0.0676(12) Uani 1 1 d . . . . .
H12A H 0.185461 0.579573 0.542315 0.081 Uiso 1 1 calc R U . . .
H12B H 0.157812 0.451085 0.561456 0.081 Uiso 1 1 calc R U . . .
C11A C 0.56846(15) 0.4223(5) 0.38489(17) 0.0630(11) Uani 1 1 d . . . . .
C46B C 0.67105(15) 0.5236(5) 0.54428(18) 0.0642(11) Uani 1 1 d . . . . .
H46B H 0.690351 0.599933 0.546298 0.077 Uiso 1 1 calc R U . . .
C14B C 0.24724(14) 0.2618(5) 0.63076(17) 0.0557(11) Uani 1 1 d . . . . .
C30B C 0.47554(16) 0.0330(5) 0.6144(3) 0.0787(16) Uani 1 1 d . . . . .
H30B H 0.451594 -0.030319 0.612557 0.094 Uiso 1 1 calc R U . . .
C19A C 0.52664(15) 0.7038(5) 0.41372(17) 0.0619(10) Uani 1 1 d . . . . .
H19C H 0.558987 0.717761 0.407054 0.074 Uiso 1 1 calc R U . . .
H19D H 0.517366 0.770481 0.438473 0.074 Uiso 1 1 calc R U . . .
C10A C 0.61089(18) 0.3891(5) 0.3689(2) 0.0759(13) Uani 1 1 d . . . . .
H10A H 0.636469 0.410177 0.388029 0.091 Uiso 1 1 calc R U . . .
C43A C 0.76392(19) 0.6521(6) 0.4240(3) 0.0921(19) Uani 1 1 d . . . . .
H43A H 0.781536 0.650388 0.452602 0.111 Uiso 1 1 calc R U . . .
C36A C 0.75935(17) 1.2156(5) 0.3490(2) 0.0750(13) Uani 1 1 d . . . . .
H36A H 0.780447 1.286317 0.344074 0.090 Uiso 1 1 calc R U . . .
C35B C 0.51037(17) 0.6990(5) 0.61542(18) 0.0696(12) Uani 1 1 d . . . . .
H35B H 0.511419 0.779460 0.596670 0.084 Uiso 1 1 calc R U . . .
C32A C 0.57171(18) 0.9391(6) 0.49809(18) 0.0761(15) Uani 1 1 d . . . . .
H32A H 0.552211 0.955388 0.524660 0.091 Uiso 1 1 calc R U . . .
C17A C 0.36400(17) 0.6551(6) 0.4690(2) 0.0785(14) Uani 1 1 d . . . . .
H17A H 0.332683 0.670779 0.465424 0.094 Uiso 1 1 calc R U . . .
C7A C 0.5351(2) 0.3299(5) 0.31589(18) 0.0751(13) Uani 1 1 d . . . . .
C48B C 0.64286(16) 0.3326(6) 0.50163(17) 0.0690(13) Uani 1 1 d . . . . .
H48B H 0.643171 0.275389 0.474039 0.083 Uiso 1 1 calc R U . . .
C47A C 0.58341(17) 0.7009(6) 0.2754(2) 0.0782(14) Uani 1 1 d . . . . .
H47A H 0.569990 0.614625 0.270865 0.094 Uiso 1 1 calc R U . . .
C3B C 0.34704(18) 0.8437(7) 0.6387(3) 0.0931(18) Uani 1 1 d . . . . .
H3B H 0.365113 0.823375 0.666019 0.112 Uiso 1 1 calc R U . . .
C2A C 0.45328(16) 0.2178(5) 0.4192(2) 0.0695(13) Uani 1 1 d . . . . .
C34B C 0.54345(14) 0.6007(4) 0.60912(17) 0.0599(10) Uani 1 1 d . . . . .
H34B H 0.566448 0.615569 0.585900 0.072 Uiso 1 1 calc R U . . .
C9A C 0.6159(2) 0.3253(6) 0.3251(2) 0.0900(18) Uani 1 1 d . . . . .
H9A H 0.644873 0.302840 0.313009 0.108 Uiso 1 1 calc R U . . .
C18B C 0.29829(18) 0.3439(6) 0.6868(2) 0.0750(14) Uani 1 1 d D . . . .
H18B H 0.315722 0.416358 0.699289 0.090 Uiso 0.651(14) 1 calc R U P A 1
C24B C 0.35868(17) 0.4011(6) 0.5635(2) 0.0779(14) Uani 1 1 d . . . . .
C50A C 0.62264(17) 0.9481(5) 0.29015(18) 0.0659(11) Uani 1 1 d . . . . .
H50A H 0.635555 1.035112 0.294356 0.079 Uiso 1 1 calc R U . . .
C18A C 0.38674(15) 0.5866(6) 0.4324(2) 0.0731(13) Uani 1 1 d . . . . .
C19B C 0.24398(16) 0.4221(5) 0.51663(16) 0.0642(11) Uani 1 1 d . . . . .
H19A H 0.227598 0.353335 0.497520 0.077 Uiso 1 1 calc R U . . .
H19B H 0.240173 0.511040 0.500700 0.077 Uiso 1 1 calc R U . . .
C37A C 0.72823(15) 1.2245(5) 0.3855(2) 0.0694(12) Uani 1 1 d . . . . .
H37A H 0.727552 1.302058 0.405729 0.083 Uiso 1 1 calc R U . . .
C41B C 0.66602(16) 0.2129(6) 0.72437(19) 0.0741(13) Uani 1 1 d . . . . .
H41B H 0.682695 0.131954 0.728947 0.089 Uiso 1 1 calc R U . . .
C15B C 0.24599(17) 0.1368(5) 0.65269(18) 0.0669(11) Uani 1 1 d . . . . .
H15B H 0.227305 0.066813 0.640449 0.080 Uiso 1 1 calc R U . . .
C31A C 0.60084(17) 0.8311(6) 0.49841(17) 0.0712(13) Uani 1 1 d . . . . .
H31A H 0.601389 0.771310 0.525294 0.085 Uiso 1 1 calc R U . . .
C40B C 0.63745(15) 0.2258(5) 0.68461(19) 0.0632(11) Uani 1 1 d . . . . .
H40B H 0.635373 0.152475 0.662522 0.076 Uiso 1 1 calc R U . . .
C16A C 0.38470(19) 0.6998(7) 0.5091(2) 0.0888(17) Uani 1 1 d . . . . .
H16A H 0.368553 0.747314 0.533397 0.107 Uiso 1 1 calc R U . . .
C28B C 0.51565(16) 0.2224(5) 0.5824(2) 0.0720(13) Uani 1 1 d . . . . .
H28B H 0.519223 0.287090 0.557264 0.086 Uiso 1 1 calc R U . . .
C23B C 0.38061(17) 0.3307(6) 0.5253(2) 0.0809(15) Uani 1 1 d . . . . .
H23B H 0.411937 0.313393 0.527471 0.097 Uiso 1 1 calc R U . . .
C22A C 0.47561(16) 0.8645(5) 0.3029(2) 0.0705(13) Uani 1 1 d . . . . .
H22A H 0.475412 0.948019 0.285911 0.085 Uiso 1 1 calc R U . . .
C29B C 0.48048(16) 0.1287(6) 0.5786(2) 0.0815(16) Uani 1 1 d . . . . .
H29B H 0.460439 0.131159 0.551861 0.098 Uiso 1 1 calc R U . . .
C49A C 0.59515(17) 0.9257(6) 0.25018(19) 0.0730(13) Uani 1 1 d . . . . .
H49A H 0.589587 0.997179 0.228026 0.088 Uiso 1 1 calc R U . . .
C12A C 0.56182(15) 0.4829(5) 0.43321(19) 0.0686(12) Uani 1 1 d . . . . .
H12C H 0.587736 0.541398 0.441368 0.082 Uiso 1 1 calc R U . . .
H12D H 0.559749 0.410670 0.457877 0.082 Uiso 1 1 calc R U . . .
C25A C 0.4953(2) 0.2932(7) 0.2857(2) 0.0989(19) Uani 1 1 d . . . . .
H25D H 0.475669 0.232218 0.303952 0.148 Uiso 1 1 calc R U . . .
H25E H 0.505402 0.248097 0.256079 0.148 Uiso 1 1 calc R U . . .
H25F H 0.478652 0.375425 0.277207 0.148 Uiso 1 1 calc R U . . .
C9B C 0.1366(3) 0.6860(7) 0.6768(3) 0.107(2) Uani 1 1 d . . . . .
H9B H 0.109034 0.719843 0.689240 0.128 Uiso 1 1 calc R U . . .
C10B C 0.13796(19) 0.6193(5) 0.6325(2) 0.0820(15) Uani 1 1 d . . . . .
H10B H 0.111336 0.604423 0.614328 0.098 Uiso 1 1 calc R U . . .
C47B C 0.67118(16) 0.4435(6) 0.50323(17) 0.0696(13) Uani 1 1 d . . . . .
H47B H 0.690285 0.464250 0.476729 0.084 Uiso 1 1 calc R U . . .
C4B C 0.3503(2) 0.9699(6) 0.6163(3) 0.106(2) Uani 1 1 d . . . . .
H4B H 0.370453 1.036308 0.628442 0.128 Uiso 1 1 calc R U . . .
C39A C 0.70112(15) 0.7498(4) 0.3789(2) 0.0605(12) Uani 1 1 d . . . . .
C1A C 0.42809(16) 0.2463(5) 0.3778(2) 0.0692(14) Uani 1 1 d . . . . .
C6A C 0.39942(18) 0.1502(6) 0.3584(3) 0.0855(15) Uani 1 1 d . . . . .
H6A H 0.382390 0.170247 0.330272 0.103 Uiso 1 1 calc R U . . .
C48A C 0.57610(17) 0.8015(6) 0.2426(2) 0.0755(13) Uani 1 1 d . . . . .
H48A H 0.558039 0.785661 0.214837 0.091 Uiso 1 1 calc R U . . .
C3A C 0.45002(17) 0.0896(6) 0.4403(2) 0.0825(15) Uani 1 1 d . . . . .
H3A H 0.467823 0.067590 0.467694 0.099 Uiso 1 1 calc R U . . .
C6B C 0.29388(18) 0.9016(6) 0.5581(3) 0.0869(16) Uani 1 1 d . . . . .
H6B H 0.275477 0.923127 0.531137 0.104 Uiso 1 1 calc R U . . .
C4A C 0.4206(2) -0.0054(6) 0.4210(3) 0.096(2) Uani 1 1 d . . . . .
H4A H 0.417662 -0.091362 0.435995 0.116 Uiso 1 1 calc R U . . .
C8B C 0.1750(3) 0.7016(8) 0.7017(3) 0.115(2) Uani 1 1 d . . . . .
H8B H 0.174065 0.745778 0.732183 0.138 Uiso 1 1 calc R U . . .
C7B C 0.2157(2) 0.6558(7) 0.6847(2) 0.0964(18) Uani 1 1 d . . . . .
H7B H 0.242226 0.667480 0.703402 0.116 Uiso 0.349(14) 1 calc R U P A 2
C35A C 0.75968(18) 1.1044(5) 0.3201(2) 0.0805(15) Uani 1 1 d . . . . .
H35A H 0.781414 1.096863 0.295135 0.097 Uiso 1 1 calc R U . . .
C40A C 0.71198(18) 0.6579(5) 0.3428(2) 0.0758(13) Uani 1 1 d . . . . .
H40A H 0.694180 0.656463 0.314306 0.091 Uiso 1 1 calc R U . . .
C5A C 0.3957(2) 0.0241(6) 0.3805(3) 0.098(2) Uani 1 1 d . . . . .
H5A H 0.375940 -0.041903 0.367413 0.117 Uiso 1 1 calc R U . . .
C42A C 0.7732(2) 0.5650(7) 0.3877(4) 0.103(2) Uani 1 1 d . . . . .
H42A H 0.797269 0.502325 0.390747 0.124 Uiso 1 1 calc R U . . .
C8A C 0.5774(2) 0.2947(6) 0.2992(2) 0.0885(17) Uani 1 1 d . . . . .
H8A H 0.580061 0.248517 0.269177 0.106 Uiso 1 1 calc R U . . .
B2 B 0.57913(17) 0.3551(5) 0.62842(17) 0.0562(11) Uani 1 1 d . . . . .
C25B C 0.38457(19) 0.4382(7) 0.6065(3) 0.1024(19) Uani 1 1 d . . . . .
H25A H 0.379338 0.533615 0.614166 0.154 Uiso 1 1 calc R U . . .
H25B H 0.416633 0.423686 0.600295 0.154 Uiso 1 1 calc R U . . .
H25C H 0.375067 0.381985 0.633838 0.154 Uiso 1 1 calc R U . . .
C26A C 0.36182(18) 0.5474(7) 0.3881(2) 0.0924(17) Uani 1 1 d . . . . .
H26G H 0.375295 0.591987 0.359970 0.139 Uiso 1 1 calc R U . . .
H26H H 0.330335 0.575176 0.391138 0.139 Uiso 1 1 calc R U . . .
H26I H 0.363366 0.449101 0.383900 0.139 Uiso 1 1 calc R U . . .
C5B C 0.3242(2) 0.9970(7) 0.5767(4) 0.106(2) Uani 1 1 d . . . . .
H5B H 0.326619 1.082713 0.561380 0.128 Uiso 1 1 calc R U . . .
C21B C 0.31242(18) 0.3160(6) 0.4821(2) 0.0802(15) Uani 1 1 d . . . . .
H21B H 0.295596 0.287581 0.454746 0.096 Uiso 1 1 calc R U . . .
C23A C 0.45052(17) 0.7559(5) 0.2864(2) 0.0703(13) Uani 1 1 d . . . . .
H23A H 0.433114 0.763293 0.257725 0.084 Uiso 1 1 calc R U . . .
C22B C 0.35775(19) 0.2882(7) 0.4860(3) 0.0907(17) Uani 1 1 d . . . . .
H22B H 0.372740 0.239489 0.461207 0.109 Uiso 1 1 calc R U . . .
B1 B 0.66424(16) 0.8719(5) 0.37178(18) 0.0542(10) Uani 1 1 d . . . . .
C41A C 0.7477(2) 0.5677(7) 0.3464(3) 0.101(2) Uani 1 1 d . . . . .
H41A H 0.754366 0.508300 0.320440 0.121 Uiso 1 1 calc R U . . .
C26B C 0.2549(5) 0.6564(12) 0.7187(3) 0.113(4) Uani 0.651(14) 1 d . . P A 1
H26A H 0.269421 0.567467 0.718372 0.170 Uiso 0.651(14) 1 calc R U P A 1
H26B H 0.244418 0.676781 0.751480 0.170 Uiso 0.651(14) 1 calc R U P A 1
H26C H 0.276561 0.725445 0.708484 0.170 Uiso 0.651(14) 1 calc R U P A 1
C26C C 0.3193(10) 0.4591(13) 0.7139(8) 0.164(15) Uani 0.349(14) 1 d D . P A 2
H26D H 0.326576 0.532193 0.691337 0.246 Uiso 0.349(14) 1 calc R U P A 2
H26E H 0.346790 0.427930 0.729869 0.246 Uiso 0.349(14) 1 calc R U P A 2
H26F H 0.298119 0.492528 0.738336 0.246 Uiso 0.349(14) 1 calc R U P A 2

loop_
_atom_site_aniso_label
_atom_site_aniso_U_11
_atom_site_aniso_U_22
_atom_site_aniso_U_33
_atom_site_aniso_U_23
_atom_site_aniso_U_13
_atom_site_aniso_U_12
Co1A 0.0523(3) 0.0705(3) 0.0484(3) 0.0072(3) -0.0034(2) -0.0060(2)
Co1B 0.0535(3) 0.0745(4) 0.0495(3) 0.0062(3) -0.0077(2) -0.0078(2)
O1B 0.0637(18) 0.072(2) 0.0641(19) 0.0100(16) -0.0035(14) -0.0082(15)
O2A 0.0666(19) 0.076(2) 0.0601(19) 0.0143(16) -0.0011(15) -0.0003(15)
O1A 0.073(2) 0.077(2) 0.067(2) 0.0055(17) -0.0106(17) -0.0196(17)
N4B 0.0490(17) 0.070(2) 0.0434(16) 0.0017(15) -0.0034(14) 0.0009(15)
N3B 0.0451(18) 0.079(2) 0.074(3) 0.019(2) 0.0004(17) -0.0019(17)
N2A 0.0510(18) 0.069(2) 0.0451(18) 0.0017(16) -0.0028(14) -0.0039(15)
N1A 0.072(2) 0.063(2) 0.057(2) 0.0044(17) 0.0062(18) -0.0044(18)
O2B 0.078(2) 0.106(3) 0.071(2) 0.007(2) -0.0225(18) -0.025(2)
N3A 0.0488(19) 0.078(2) 0.059(2) 0.0172(18) 0.0035(16) -0.0026(17)
N4A 0.0453(17) 0.076(2) 0.0456(17) 0.0042(16) -0.0008(14) 0.0003(16)
N2B 0.058(2) 0.071(2) 0.052(2) 0.0101(18) -0.0077(16) -0.0054(17)
N1B 0.076(2) 0.068(2) 0.056(2) -0.0030(18) 0.0023(19) -0.0042(19)
C33A 0.054(2) 0.059(2) 0.050(2) 0.0019(17) 0.0050(17) 0.0014(17)
C17B 0.078(3) 0.086(3) 0.056(3) 0.011(3) -0.008(3) 0.013(3)
C27B 0.055(2) 0.059(2) 0.058(3) -0.0039(19) 0.0039(19) 0.0052(18)
C32B 0.070(3) 0.058(2) 0.062(3) -0.0048(19) 0.008(2) -0.005(2)
C42B 0.058(3) 0.116(5) 0.052(3) 0.006(3) -0.003(2) -0.009(3)
C31B 0.073(3) 0.069(3) 0.089(4) -0.003(3) 0.011(3) -0.010(2)
C46A 0.063(3) 0.074(3) 0.061(3) 0.003(2) 0.003(2) -0.007(2)
C20A 0.046(2) 0.067(3) 0.049(3) 0.0023(19) 0.0020(18) 0.0014(18)
C38B 0.067(3) 0.067(3) 0.062(3) 0.000(2) 0.011(2) 0.000(2)
C43B 0.075(3) 0.085(3) 0.055(3) -0.003(2) 0.002(2) -0.017(3)
C27A 0.053(2) 0.064(2) 0.049(2) -0.0037(18) 0.0002(17) -0.0065(18)
C2B 0.058(3) 0.085(4) 0.088(5) -0.010(3) 0.006(3) -0.016(2)
C29A 0.059(3) 0.074(3) 0.075(3) -0.016(2) 0.009(2) -0.009(2)
C13B 0.063(2) 0.073(3) 0.052(2) 0.004(2) -0.003(2) -0.012(2)
C24A 0.066(3) 0.073(3) 0.051(2) 0.006(2) -0.012(2) -0.008(2)
C16B 0.083(3) 0.069(3) 0.071(3) 0.011(2) -0.002(2) 0.016(3)
C44B 0.067(3) 0.067(3) 0.056(2) 0.001(2) 0.003(2) -0.010(2)
C21A 0.060(2) 0.068(3) 0.066(3) 0.000(2) -0.002(2) -0.007(2)
C28A 0.056(2) 0.067(3) 0.061(2) -0.006(2) 0.003(2) -0.0057(19)
C33B 0.058(2) 0.058(2) 0.050(2) -0.0024(18) 0.0004(18) -0.0033(18)
C45A 0.053(2) 0.060(2) 0.049(2) -0.0053(18) 0.0088(17) 0.0045(18)
C15A 0.077(3) 0.095(4) 0.065(3) 0.000(3) 0.014(2) 0.001(3)
C45B 0.059(2) 0.065(3) 0.055(2) -0.001(2) 0.003(2) 0.0054(19)
C39B 0.052(2) 0.064(2) 0.050(2) 0.0028(19) 0.0040(17) -0.0077(18)
C34A 0.075(3) 0.063(3) 0.073(3) -0.009(2) 0.020(2) -0.004(2)
C38A 0.060(2) 0.067(2) 0.056(2) -0.003(2) 0.006(2) -0.0025(19)
C44A 0.068(3) 0.072(3) 0.089(4) 0.004(3) -0.016(3) -0.009(2)
C49B 0.060(2) 0.071(3) 0.046(2) -0.0001(19) -0.0042(18) 0.013(2)
C37B 0.065(3) 0.071(3) 0.069(3) -0.001(2) 0.015(2) 0.001(2)
C1B 0.053(2) 0.076(3) 0.078(3) -0.001(3) 0.013(2) -0.009(2)
C20B 0.062(3) 0.076(3) 0.059(3) 0.007(2) 0.008(2) -0.002(2)
C30A 0.063(2) 0.068(3) 0.054(2) 0.003(2) -0.0032(19) -0.006(2)
C14A 0.057(2) 0.082(3) 0.051(2) 0.010(2) 0.0049(19) -0.001(2)
C36B 0.061(3) 0.073(3) 0.070(3) -0.007(2) 0.002(2) 0.012(2)
C50B 0.052(2) 0.058(2) 0.050(2) 0.0031(18) 0.0014(17) 0.0063(17)
C13A 0.058(2) 0.089(3) 0.043(2) 0.002(2) -0.0034(18) -0.004(2)
C11B 0.064(3) 0.064(2) 0.065(3) 0.004(2) 0.010(2) -0.001(2)
C12B 0.051(2) 0.084(3) 0.067(3) 0.000(2) -0.009(2) 0.008(2)
C11A 0.059(2) 0.063(3) 0.067(3) 0.010(2) 0.003(2) 0.0003(19)
C46B 0.057(2) 0.070(3) 0.066(3) 0.012(2) 0.008(2) 0.006(2)
C14B 0.053(2) 0.071(3) 0.044(2) 0.0023(18) 0.0049(18) 0.0031(19)
C30B 0.058(3) 0.062(3) 0.117(5) -0.011(3) 0.007(3) -0.002(2)
C19A 0.053(2) 0.076(3) 0.056(2) 0.004(2) -0.0090(19) -0.008(2)
C10A 0.069(3) 0.078(3) 0.080(3) 0.013(3) 0.010(2) 0.013(2)
C43A 0.064(3) 0.084(4) 0.128(5) 0.021(4) -0.034(3) -0.016(3)
C36A 0.063(3) 0.069(3) 0.092(4) 0.003(3) 0.013(3) -0.010(2)
C35B 0.074(3) 0.066(3) 0.069(3) 0.005(2) 0.000(2) 0.010(2)
C32A 0.068(3) 0.101(4) 0.060(3) -0.021(3) 0.016(2) -0.022(3)
C17A 0.056(2) 0.085(3) 0.095(4) 0.023(3) 0.016(3) 0.012(2)
C7A 0.105(4) 0.063(3) 0.057(3) 0.005(2) 0.014(3) -0.004(3)
C48B 0.067(3) 0.093(4) 0.047(2) -0.002(2) 0.000(2) 0.026(3)
C47A 0.070(3) 0.089(4) 0.076(4) -0.010(3) -0.001(3) -0.016(3)
C3B 0.063(3) 0.108(5) 0.108(5) -0.030(4) 0.010(3) -0.019(3)
C2A 0.059(3) 0.073(3) 0.077(3) 0.008(3) 0.018(2) 0.000(2)
C34B 0.059(2) 0.065(2) 0.055(2) 0.001(2) 0.003(2) 0.0036(18)
C9A 0.091(4) 0.090(4) 0.089(4) 0.022(3) 0.029(3) 0.028(3)
C18B 0.075(3) 0.085(3) 0.065(3) 0.009(3) -0.020(2) -0.006(3)
C24B 0.058(3) 0.084(3) 0.092(4) 0.025(3) -0.005(3) -0.007(2)
C50A 0.073(3) 0.063(3) 0.062(3) -0.004(2) -0.002(2) 0.009(2)
C18A 0.049(2) 0.089(3) 0.081(3) 0.031(3) 0.001(2) -0.001(2)
C19B 0.064(2) 0.080(3) 0.048(2) 0.003(2) 0.0035(19) -0.001(2)
C37A 0.065(3) 0.066(3) 0.078(3) -0.012(2) 0.008(2) -0.007(2)
C41B 0.063(3) 0.101(4) 0.058(3) 0.014(3) 0.004(2) 0.012(3)
C15B 0.069(3) 0.065(3) 0.066(3) 0.000(2) -0.002(2) 0.003(2)
C31A 0.079(3) 0.087(3) 0.048(2) -0.003(2) 0.002(2) -0.024(3)
C40B 0.061(2) 0.076(3) 0.052(3) 0.001(2) 0.009(2) 0.006(2)
C16A 0.077(3) 0.100(4) 0.090(4) 0.010(4) 0.032(3) 0.012(3)
C28B 0.065(3) 0.068(3) 0.083(4) 0.000(3) -0.007(3) 0.005(2)
C23B 0.054(3) 0.082(3) 0.106(4) 0.023(3) 0.013(3) 0.007(2)
C22A 0.076(3) 0.068(3) 0.068(3) 0.014(2) -0.003(2) 0.003(2)
C29B 0.058(3) 0.075(3) 0.112(4) -0.022(3) -0.022(3) 0.009(2)
C49A 0.075(3) 0.085(3) 0.059(3) 0.000(2) -0.005(2) 0.013(3)
C12A 0.049(2) 0.093(3) 0.064(3) -0.006(3) -0.007(2) 0.007(2)
C25A 0.124(5) 0.108(4) 0.065(3) -0.013(3) 0.006(3) -0.030(4)
C9B 0.110(5) 0.083(4) 0.127(6) -0.002(4) 0.047(5) 0.023(4)
C10B 0.076(3) 0.064(3) 0.106(4) 0.005(3) 0.022(3) 0.011(2)
C47B 0.061(3) 0.092(3) 0.055(3) 0.012(2) 0.010(2) 0.019(2)
C4B 0.070(3) 0.081(3) 0.168(6) -0.021(3) 0.039(3) -0.016(2)
C39A 0.059(2) 0.057(2) 0.066(3) 0.0077(19) 0.004(2) -0.0022(19)
C1A 0.058(3) 0.076(3) 0.073(4) 0.002(2) 0.007(2) -0.011(2)
C6A 0.068(3) 0.086(4) 0.103(4) -0.006(3) 0.007(3) -0.012(3)
C48A 0.071(3) 0.094(4) 0.061(3) -0.010(3) -0.004(2) -0.001(3)
C3A 0.067(3) 0.077(3) 0.103(4) 0.017(3) 0.025(3) 0.007(3)
C6B 0.067(3) 0.081(3) 0.113(5) 0.008(3) 0.030(3) 0.007(3)
C4A 0.084(4) 0.073(3) 0.131(6) 0.017(3) 0.042(4) 0.000(3)
C8B 0.149(7) 0.096(5) 0.101(5) -0.018(4) 0.028(5) 0.019(5)
C7B 0.118(5) 0.093(4) 0.078(4) -0.021(3) 0.004(3) 0.006(4)
C35A 0.080(3) 0.067(3) 0.095(4) 0.002(3) 0.038(3) 0.002(2)
C40A 0.083(3) 0.066(3) 0.078(3) 0.002(2) 0.008(3) 0.016(2)
C5A 0.077(4) 0.078(4) 0.139(6) -0.017(4) 0.026(4) -0.020(3)
C42A 0.075(4) 0.067(3) 0.167(8) 0.017(4) -0.004(4) 0.007(3)
C8A 0.125(5) 0.070(3) 0.071(3) 0.003(3) 0.023(3) 0.022(3)
B2 0.059(3) 0.060(3) 0.049(2) 0.001(2) 0.003(2) -0.001(2)
C25B 0.066(3) 0.126(5) 0.115(5) 0.017(5) -0.022(4) -0.011(3)
C26A 0.058(3) 0.127(5) 0.092(4) 0.015(4) -0.012(3) 0.000(3)
C5B 0.070(3) 0.081(3) 0.168(6) -0.021(3) 0.039(3) -0.016(2)
C21B 0.071(3) 0.098(4) 0.072(3) 0.001(3) 0.018(2) 0.001(3)
C23A 0.071(3) 0.083(3) 0.056(3) 0.010(2) -0.013(2) -0.007(2)
C22B 0.072(3) 0.097(4) 0.103(5) 0.008(4) 0.020(3) 0.006(3)
B1 0.055(2) 0.056(3) 0.052(2) 0.001(2) 0.003(2) -0.001(2)
C41A 0.104(5) 0.084(4) 0.115(5) 0.009(4) 0.013(4) 0.034(4)
C26B 0.161(11) 0.125(9) 0.053(5) -0.030(5) -0.004(5) -0.010(8)
C26C 0.22(3) 0.102(15) 0.17(2) 0.057(14) -0.14(2) -0.065(16)

loop_
_atom_type_symbol
_atom_type_description
_atom_type_scat_dispersion_real
_atom_type_scat_dispersion_imag
_atom_type_scat_source
C C 0.0033 0.0016 'International Tables Vol C Tables 4.2.6.8 and 6.1.1.4'
H H 0.0000 0.0000 'International Tables Vol C Tables 4.2.6.8 and 6.1.1.4'
B B 0.0013 0.0007 'International Tables Vol C Tables 4.2.6.8 and 6.1.1.4'
Co Co 0.3494 0.9721 'International Tables Vol C Tables 4.2.6.8 and 6.1.1.4'
N N 0.0061 0.0033 'International Tables Vol C Tables 4.2.6.8 and 6.1.1.4'
O O 0.0106 0.0060 'International Tables Vol C Tables 4.2.6.8 and 6.1.1.4'

loop_
_geom_angle_atom_site_label_1
_geom_angle_atom_site_label_2
_geom_angle_atom_site_label_3
_geom_angle
_geom_angle_site_symmetry_1
_geom_angle_site_symmetry_3
_geom_angle_publ_flag
O2A Co1A N2A 176.97(15) . . ?
O2A Co1A N1A 88.64(15) . . ?
O2A Co1A N3A 90.96(15) . . ?
O2A Co1A N4A 90.51(15) . . ?
O1A Co1A O2A 88.18(15) . . ?
O1A Co1A N2A 94.84(15) . . ?
O1A Co1A N1A 96.41(17) . . ?
O1A Co1A N3A 95.66(16) . . ?
O1A Co1A N4A 178.34(15) . . ?
N2A Co1A N1A 90.71(15) . . ?
N2A Co1A N3A 89.05(15) . . ?
N2A Co1A N4A 86.48(15) . . ?
N1A Co1A N3A 167.90(16) . . ?
N4A Co1A N1A 84.58(16) . . ?
N4A Co1A N3A 83.33(16) . . ?
O1B Co1B N4B 89.46(14) . . ?
O1B Co1B N3B 91.45(16) . . ?
O1B Co1B N2B 176.02(15) . . ?
O1B Co1B N1B 87.94(16) . . ?
N4B Co1B N3B 82.92(16) . . ?
N4B Co1B N2B 86.58(15) . . ?
N4B Co1B N1B 84.41(15) . . ?
O2B Co1B O1B 87.81(16) . . ?
O2B Co1B N4B 177.27(17) . . ?
O2B Co1B N3B 97.20(18) . . ?
O2B Co1B N2B 96.15(17) . . ?
O2B Co1B N1B 95.43(18) . . ?
N2B Co1B N3B 88.49(16) . . ?
N2B Co1B N1B 91.25(17) . . ?
N1B Co1B N3B 167.33(17) . . ?
C1B O1B Co1B 109.5(3) . . ?
C2A O2A Co1A 108.8(3) . . ?
C1A O1A Co1A 109.8(3) . . ?
C13B N4B Co1B 110.1(3) . . ?
C13B N4B C19B 111.4(4) . . ?
C12B N4B Co1B 107.0(3) . . ?
C12B N4B C13B 112.4(4) . . ?
C12B N4B C19B 109.5(4) . . ?
C19B N4B Co1B 106.2(3) . . ?
C20B N3B Co1B 110.5(3) . . ?
C20B N3B C24B 117.1(5) . . ?
C24B N3B Co1B 132.3(4) . . ?
C20A N2A Co1A 115.4(3) . . ?
C24A N2A Co1A 126.4(3) . . ?
C24A N2A C20A 118.2(4) . . ?
C11A N1A Co1A 110.1(3) . . ?
C11A N1A C7A 118.4(4) . . ?
C7A N1A Co1A 131.4(4) . . ?
C2B O2B Co1B 110.3(3) . . ?
C14A N3A Co1A 110.2(3) . . ?
C14A N3A C18A 117.4(4) . . ?
C18A N3A Co1A 132.3(4) . . ?
C13A N4A Co1A 105.5(3) . . ?
C13A N4A C19A 111.1(4) . . ?
C13A N4A C12A 110.0(4) . . ?
C19A N4A Co1A 110.4(3) . . ?
C12A N4A Co1A 106.8(3) . . ?
C12A N4A C19A 112.7(4) . . ?
C14B N2B Co1B 113.9(3) . . ?
C14B N2B C18B 118.6(4) . . ?
C18B N2B Co1B 127.4(3) . . ?
C11B N1B Co1B 111.7(3) . . ?
C11B N1B C7B 118.8(5) . . ?
C7B N1B Co1B 129.5(4) . . ?
C34A C33A B1 119.0(4) . . ?
C38A C33A C34A 115.1(4) . . ?
C38A C33A B1 125.9(4) . . ?
C16B C17B H17B 119.5 . . ?
C18B C17B H17B 119.5 . . ?
C18B C17B C16B 121.1(5) . . ?
C32B C27B B2 124.9(4) . . ?
C28B C27B C32B 114.1(4) . . ?
C28B C27B B2 120.1(4) . . ?
C27B C32B H32B 118.2 . . ?
C31B C32B C27B 123.5(5) . . ?
C31B C32B H32B 118.2 . . ?
C43B C42B H42B 120.6 . . ?
C43B C42B C41B 118.8(5) . . ?
C41B C42B H42B 120.6 . . ?
C32B C31B H31B 120.3 . . ?
C30B C31B C32B 119.4(5) . . ?
C30B C31B H31B 120.3 . . ?
C45A C46A H46A 118.6 . . ?
C45A C46A C47A 122.8(5) . . ?
C47A C46A H46A 118.6 . . ?
N2A C20A C21A 122.3(4) . . ?
N2A C20A C19A 115.2(4) . . ?
C21A C20A C19A 122.5(4) . . ?
C33B C38B H38B 118.5 . . ?
C37B C38B H38B 118.5 . . ?
C37B C38B C33B 122.9(5) . . ?
C42B C43B H43B 119.8 . . ?
C42B C43B C44B 120.4(5) . . ?
C44B C43B H43B 119.8 . . ?
C28A C27A B1 120.2(4) . . ?
C30A C27A C28A 114.5(4) . . ?
C30A C27A B1 125.3(4) . . ?
O2B C2B C1B 116.3(5) . . ?
O2B C2B C3B 123.1(6) . . ?
C3B C2B C1B 120.6(6) . . ?
C28A C29A H29A 119.8 . . ?
C28A C29A C32A 120.4(5) . . ?
C32A C29A H29A 119.8 . . ?
N4B C13B H13A 109.1 . . ?
N4B C13B H13B 109.1 . . ?
N4B C13B C14B 112.6(4) . . ?
H13A C13B H13B 107.8 . . ?
C14B C13B H13A 109.1 . . ?
C14B C13B H13B 109.1 . . ?
N2A C24A H24A 118.7 . . ?
N2A C24A C23A 122.6(5) . . ?
C23A C24A H24A 118.7 . . ?
C17B C16B H16B 120.9 . . ?
C17B C16B C15B 118.2(5) . . ?
C15B C16B H16B 120.9 . . ?
C43B C44B H44B 118.5 . . ?
C43B C44B C39B 123.0(5) . . ?
C39B C44B H44B 118.5 . . ?
C20A C21A H21A 120.4 . . ?
C20A C21A C22A 119.1(5) . . ?
C22A C21A H21A 120.4 . . ?
C27A C28A H28A 118.4 . . ?
C29A C28A C27A 123.1(5) . . ?
C29A C28A H28A 118.4 . . ?
C38B C33B B2 119.4(4) . . ?
C34B C33B C38B 115.1(4) . . ?
C34B C33B B2 125.4(4) . . ?
C46A C45A B1 121.2(4) . . ?
C50A C45A C46A 114.8(4) . . ?
C50A C45A B1 123.9(4) . . ?
C14A C15A H15A 120.5 . . ?
C14A C15A C16A 119.0(6) . . ?
C16A C15A H15A 120.5 . . ?
C50B C45B H45B 118.2 . . ?
C46B C45B H45B 118.2 . . ?
C46B C45B C50B 123.6(4) . . ?
C44B C39B B2 122.9(4) . . ?
C40B C39B C44B 114.7(4) . . ?
C40B C39B B2 122.3(4) . . ?
C33A C34A H34A 118.6 . . ?
C35A C34A C33A 122.9(5) . . ?
C35A C34A H34A 118.6 . . ?
C33A C38A H38A 118.8 . . ?
C37A C38A C33A 122.4(4) . . ?
C37A C38A H38A 118.8 . . ?
C43A C44A H44A 118.9 . . ?
C43A C44A C39A 122.2(6) . . ?
C39A C44A H44A 118.9 . . ?
C50B C49B H49B 119.0 . . ?
C48B C49B H49B 119.0 . . ?
C48B C49B C50B 122.1(5) . . ?
C38B C37B H37B 119.6 . . ?
C36B C37B C38B 120.7(4) . . ?
C36B C37B H37B 119.6 . . ?
O1B C1B C2B 116.0(5) . . ?
O1B C1B C6B 124.4(6) . . ?
C6B C1B C2B 119.6(5) . . ?
N3B C20B C19B 115.4(4) . . ?
N3B C20B C21B 124.8(5) . . ?
C21B C20B C19B 119.8(5) . . ?
C27A C30A H30A 118.3 . . ?
C31A C30A C27A 123.3(5) . . ?
C31A C30A H30A 118.3 . . ?
N3A C14A C15A 123.3(4) . . ?
N3A C14A C13A 115.1(4) . . ?
C15A C14A C13A 121.6(4) . . ?
C37B C36B H36B 120.9 . . ?
C37B C36B C35B 118.3(4) . . ?
C35B C36B H36B 120.9 . . ?
C45B C50B B2 120.4(4) . . ?
C49B C50B C45B 114.7(4) . . ?
C49B C50B B2 124.9(4) . . ?
N4A C13A C14A 108.4(3) . . ?
N4A C13A H13C 110.0 . . ?
N4A C13A H13D 110.0 . . ?
C14A C13A H13C 110.0 . . ?
C14A C13A H13D 110.0 . . ?
H13C C13A H13D 108.4 . . ?
N1B C11B C12B 115.5(4) . . ?
N1B C11B C10B 122.6(5) . . ?
C10B C11B C12B 121.8(5) . . ?
N4B C12B H12A 109.7 . . ?
N4B C12B H12B 109.7 . . ?
C11B C12B N4B 109.8(4) . . ?
C11B C12B H12A 109.7 . . ?
C11B C12B H12B 109.7 . . ?
H12A C12B H12B 108.2 . . ?
N1A C11A C10A 122.8(5) . . ?
N1A C11A C12A 116.4(4) . . ?
C10A C11A C12A 120.6(5) . . ?
C45B C46B H46B 120.1 . . ?
C47B C46B C45B 119.9(5) . . ?
C47B C46B H46B 120.1 . . ?
N2B C14B C13B 116.6(4) . . ?
N2B C14B C15B 123.3(5) . . ?
C15B C14B C13B 120.1(4) . . ?
C31B C30B H30B 119.6 . . ?
C31B C30B C29B 120.8(5) . . ?
C29B C30B H30B 119.6 . . ?
N4A C19A C20A 112.4(4) . . ?
N4A C19A H19C 109.1 . . ?
N4A C19A H19D 109.1 . . ?
C20A C19A H19C 109.1 . . ?
C20A C19A H19D 109.1 . . ?
H19C C19A H19D 107.9 . . ?
C11A C10A H10A 120.2 . . ?
C9A C10A C11A 119.5(6) . . ?
C9A C10A H10A 120.2 . . ?
C44A C43A H43A 119.6 . . ?
C42A C43A C44A 120.8(6) . . ?
C42A C43A H43A 119.6 . . ?
C37A C36A H36A 120.4 . . ?
C35A C36A H36A 120.4 . . ?
C35A C36A C37A 119.3(5) . . ?
C36B C35B H35B 119.5 . . ?
C36B C35B C34B 121.0(5) . . ?
C34B C35B H35B 119.5 . . ?
C29A C32A H32A 120.8 . . ?
C31A C32A C29A 118.5(4) . . ?
C31A C32A H32A 120.8 . . ?
C18A C17A H17A 118.8 . . ?
C16A C17A H17A 118.8 . . ?
C16A C17A C18A 122.5(5) . . ?
N1A C7A C25A 121.9(5) . . ?
N1A C7A C8A 119.9(5) . . ?
C8A C7A C25A 118.2(5) . . ?
C49B C48B H48B 119.4 . . ?
C47B C48B C49B 121.1(5) . . ?
C47B C48B H48B 119.4 . . ?
C46A C47A H47A 120.1 . . ?
C48A C47A C46A 119.9(5) . . ?
C48A C47A H47A 120.1 . . ?
C2B C3B H3B 120.1 . . ?
C2B C3B C4B 119.7(7) . . ?
C4B C3B H3B 120.1 . . ?
O2A C2A C1A 117.0(5) . . ?
O2A C2A C3A 123.8(5) . . ?
C1A C2A C3A 119.2(5) . . ?
C33B C34B H34B 119.0 . . ?
C35B C34B C33B 121.9(4) . . ?
C35B C34B H34B 119.0 . . ?
C10A C9A H9A 121.1 . . ?
C10A C9A C8A 117.8(5) . . ?
C8A C9A H9A 121.1 . . ?
N2B C18B C17B 120.4(5) . . ?
N2B C18B H18B 119.8 . . ?
N2B C18B C26C 122.3(8) . . ?
C17B C18B H18B 119.8 . . ?
C17B C18B C26C 116.1(8) . . ?
N3B C24B C23B 119.7(5) . . ?
N3B C24B C25B 121.3(6) . . ?
C23B C24B C25B 119.0(5) . . ?
C45A C50A H50A 118.6 . . ?
C45A C50A C49A 122.8(5) . . ?
C49A C50A H50A 118.6 . . ?
N3A C18A C17A 119.7(5) . . ?
N3A C18A C26A 121.4(5) . . ?
C17A C18A C26A 119.0(5) . . ?
N4B C19B H19A 110.1 . . ?
N4B C19B H19B 110.1 . . ?
C20B C19B N4B 107.9(4) . . ?
C20B C19B H19A 110.1 . . ?
C20B C19B H19B 110.1 . . ?
H19A C19B H19B 108.4 . . ?
C38A C37A H37A 120.0 . . ?
C36A C37A C38A 120.0(5) . . ?
C36A C37A H37A 120.0 . . ?
C42B C41B H41B 120.0 . . ?
C42B C41B C40B 120.0(5) . . ?
C40B C41B H41B 120.0 . . ?
C16B C15B H15B 120.8 . . ?
C14B C15B C16B 118.4(5) . . ?
C14B C15B H15B 120.8 . . ?
C30A C31A H31A 119.9 . . ?
C32A C31A C30A 120.2(5) . . ?
C32A C31A H31A 119.9 . . ?
C39B C40B C41B 123.1(5) . . ?
C39B C40B H40B 118.5 . . ?
C41B C40B H40B 118.5 . . ?
C15A C16A H16A 121.0 . . ?
C17A C16A C15A 118.1(5) . . ?
C17A C16A H16A 121.0 . . ?
C27B C28B H28B 118.3 . . ?
C27B C28B C29B 123.4(6) . . ?
C29B C28B H28B 118.3 . . ?
C24B C23B H23B 119.4 . . ?
C22B C23B C24B 121.3(5) . . ?
C22B C23B H23B 119.4 . . ?
C21A C22A H22A 120.5 . . ?
C21A C22A C23A 119.0(5) . . ?
C23A C22A H22A 120.5 . . ?
C30B C29B C28B 118.7(5) . . ?
C30B C29B H29B 120.7 . . ?
C28B C29B H29B 120.7 . . ?
C50A C49A H49A 119.8 . . ?
C48A C49A C50A 120.5(5) . . ?
C48A C49A H49A 119.8 . . ?
N4A C12A H12C 109.8 . . ?
N4A C12A H12D 109.8 . . ?
C11A C12A N4A 109.4(4) . . ?
C11A C12A H12C 109.8 . . ?
C11A C12A H12D 109.8 . . ?
H12C C12A H12D 108.2 . . ?
C7A C25A H25D 109.5 . . ?
C7A C25A H25E 109.5 . . ?
C7A C25A H25F 109.5 . . ?
H25D C25A H25E 109.5 . . ?
H25D C25A H25F 109.5 . . ?
H25E C25A H25F 109.5 . . ?
C10B C9B H9B 120.7 . . ?
C8B C9B H9B 120.7 . . ?
C8B C9B C10B 118.7(6) . . ?
C11B C10B C9B 118.0(6) . . ?
C11B C10B H10B 121.0 . . ?
C9B C10B H10B 121.0 . . ?
C46B C47B H47B 120.7 . . ?
C48B C47B C46B 118.6(4) . . ?
C48B C47B H47B 120.7 . . ?
C3B C4B H4B 120.4 . . ?
C5B C4B C3B 119.3(6) . . ?
C5B C4B H4B 120.4 . . ?
C44A C39A B1 121.2(5) . . ?
C40A C39A C44A 114.8(5) . . ?
C40A C39A B1 123.4(5) . . ?
O1A C1A C2A 116.1(4) . . ?
O1A C1A C6A 123.3(6) . . ?
C6A C1A C2A 120.6(5) . . ?
C1A C6A H6A 120.2 . . ?
C1A C6A C5A 119.6(7) . . ?
C5A C6A H6A 120.2 . . ?
C47A C48A C49A 119.1(5) . . ?
C47A C48A H48A 120.4 . . ?
C49A C48A H48A 120.4 . . ?
C2A C3A H3A 120.1 . . ?
C4A C3A C2A 119.7(6) . . ?
C4A C3A H3A 120.1 . . ?
C1B C6B H6B 120.5 . . ?
C1B C6B C5B 119.0(7) . . ?
C5B C6B H6B 120.5 . . ?
C3A C4A H4A 119.7 . . ?
C5A C4A C3A 120.6(6) . . ?
C5A C4A H4A 119.7 . . ?
C9B C8B H8B 118.8 . . ?
C9B C8B C7B 122.5(7) . . ?
C7B C8B H8B 118.8 . . ?
N1B C7B C8B 119.4(7) . . ?
N1B C7B H7B 120.3 . . ?
N1B C7B C26B 121.9(7) . . ?
C8B C7B H7B 120.3 . . ?
C8B C7B C26B 118.0(7) . . ?
C34A C35A H35A 119.8 . . ?
C36A C35A C34A 120.4(5) . . ?
C36A C35A H35A 119.8 . . ?
C39A C40A H40A 118.5 . . ?
C39A C40A C41A 123.1(6) . . ?
C41A C40A H40A 118.5 . . ?
C6A C5A H5A 119.9 . . ?
C4A C5A C6A 120.3(6) . . ?
C4A C5A H5A 119.9 . . ?
C43A C42A H42A 120.3 . . ?
C43A C42A C41A 119.4(6) . . ?
C41A C42A H42A 120.3 . . ?
C7A C8A C9A 121.6(6) . . ?
C7A C8A H8A 119.2 . . ?
C9A C8A H8A 119.2 . . ?
C27B B2 C33B 102.7(3) . . ?
C27B B2 C39B 113.1(4) . . ?
C27B B2 C50B 113.6(4) . . ?
C39B B2 C33B 110.1(4) . . ?
C39B B2 C50B 106.5(3) . . ?
C50B B2 C33B 110.8(3) . . ?
C24B C25B H25A 109.5 . . ?
C24B C25B H25B 109.5 . . ?
C24B C25B H25C 109.5 . . ?
H25A C25B H25B 109.5 . . ?
H25A C25B H25C 109.5 . . ?
H25B C25B H25C 109.5 . . ?
C18A C26A H26G 109.5 . . ?
C18A C26A H26H 109.5 . . ?
C18A C26A H26I 109.5 . . ?
H26G C26A H26H 109.5 . . ?
H26G C26A H26I 109.5 . . ?
H26H C26A H26I 109.5 . . ?
C4B C5B C6B 121.7(7) . . ?
C4B C5B H5B 119.1 . . ?
C6B C5B H5B 119.1 . . ?
C20B C21B H21B 121.2 . . ?
C22B C21B C20B 117.5(6) . . ?
C22B C21B H21B 121.2 . . ?
C24A C23A C22A 118.8(5) . . ?
C24A C23A H23A 120.6 . . ?
C22A C23A H23A 120.6 . . ?
C23B C22B C21B 119.6(6) . . ?
C23B C22B H22B 120.2 . . ?
C21B C22B H22B 120.2 . . ?
C27A B1 C33A 111.2(3) . . ?
C45A B1 C33A 110.3(3) . . ?
C45A B1 C27A 107.1(3) . . ?
C39A B1 C33A 102.1(3) . . ?
C39A B1 C27A 113.6(4) . . ?
C39A B1 C45A 112.5(4) . . ?
C40A C41A H41A 120.1 . . ?
C42A C41A C40A 119.8(7) . . ?
C42A C41A H41A 120.1 . . ?
C7B C26B H26A 109.5 . . ?
C7B C26B H26B 109.5 . . ?
C7B C26B H26C 109.5 . . ?
H26A C26B H26B 109.5 . . ?
H26A C26B H26C 109.5 . . ?
H26B C26B H26C 109.5 . . ?
C18B C26C H26D 109.5 . . ?
C18B C26C H26E 109.5 . . ?
C18B C26C H26F 109.5 . . ?
H26D C26C H26E 109.5 . . ?
H26D C26C H26F 109.5 . . ?
H26E C26C H26F 109.5 . . ?

loop_
_geom_bond_atom_site_label_1
_geom_bond_atom_site_label_2
_geom_bond_distance
_geom_bond_site_symmetry_2
_geom_bond_publ_flag
Co1A O2A 1.881(3) . ?
Co1A O1A 1.858(3) . ?
Co1A N2A 1.921(4) . ?
Co1A N1A 2.016(4) . ?
Co1A N3A 2.016(4) . ?
Co1A N4A 1.950(4) . ?
Co1B O1B 1.881(3) . ?
Co1B N4B 1.946(3) . ?
Co1B N3B 2.030(4) . ?
Co1B O2B 1.856(3) . ?
Co1B N2B 1.953(4) . ?
Co1B N1B 1.981(4) . ?
O1B C1B 1.358(6) . ?
O2A C2A 1.345(6) . ?
O1A C1A 1.352(6) . ?
N4B C13B 1.490(6) . ?
N4B C12B 1.489(6) . ?
N4B C19B 1.496(5) . ?
N3B C20B 1.359(6) . ?
N3B C24B 1.362(6) . ?
N2A C20A 1.353(6) . ?
N2A C24A 1.339(6) . ?
N1A C11A 1.357(6) . ?
N1A C7A 1.364(6) . ?
O2B C2B 1.352(7) . ?
N3A C14A 1.358(6) . ?
N3A C18A 1.366(6) . ?
N4A C13A 1.478(5) . ?
N4A C19A 1.495(6) . ?
N4A C12A 1.486(6) . ?
N2B C14B 1.329(6) . ?
N2B C18B 1.367(6) . ?
N1B C11B 1.356(6) . ?
N1B C7B 1.356(7) . ?
C33A C34A 1.393(6) . ?
C33A C38A 1.391(6) . ?
C33A B1 1.657(6) . ?
C17B H17B 0.9500 . ?
C17B C16B 1.377(8) . ?
C17B C18B 1.368(7) . ?
C27B C32B 1.400(6) . ?
C27B C28B 1.397(7) . ?
C27B B2 1.635(7) . ?
C32B H32B 0.9500 . ?
C32B C31B 1.395(7) . ?
C42B H42B 0.9500 . ?
C42B C43B 1.373(8) . ?
C42B C41B 1.387(8) . ?
C31B H31B 0.9500 . ?
C31B C30B 1.353(9) . ?
C46A H46A 0.9500 . ?
C46A C45A 1.392(7) . ?
C46A C47A 1.408(7) . ?
C20A C21A 1.367(7) . ?
C20A C19A 1.502(6) . ?
C38B H38B 0.9500 . ?
C38B C33B 1.407(6) . ?
C38B C37B 1.379(7) . ?
C43B H43B 0.9500 . ?
C43B C44B 1.388(7) . ?
C27A C28A 1.402(6) . ?
C27A C30A 1.396(6) . ?
C27A B1 1.647(6) . ?
C2B C1B 1.397(8) . ?
C2B C3B 1.393(8) . ?
C29A H29A 0.9500 . ?
C29A C28A 1.383(7) . ?
C29A C32A 1.389(8) . ?
C13B H13A 0.9900 . ?
C13B H13B 0.9900 . ?
C13B C14B 1.499(6) . ?
C24A H24A 0.9500 . ?
C24A C23A 1.376(7) . ?
C16B H16B 0.9500 . ?
C16B C15B 1.391(7) . ?
C44B H44B 0.9500 . ?
C44B C39B 1.407(6) . ?
C21A H21A 0.9500 . ?
C21A C22A 1.383(7) . ?
C28A H28A 0.9500 . ?
C33B C34B 1.398(6) . ?
C33B B2 1.644(7) . ?
C45A C50A 1.390(6) . ?
C45A B1 1.646(6) . ?
C15A H15A 0.9500 . ?
C15A C14A 1.375(7) . ?
C15A C16A 1.382(8) . ?
C45B H45B 0.9500 . ?
C45B C50B 1.408(6) . ?
C45B C46B 1.388(6) . ?
C39B C40B 1.391(7) . ?
C39B B2 1.640(6) . ?
C34A H34A 0.9500 . ?
C34A C35A 1.373(7) . ?
C38A H38A 0.9500 . ?
C38A C37A 1.386(6) . ?
C44A H44A 0.9500 . ?
C44A C43A 1.391(8) . ?
C44A C39A 1.403(8) . ?
C49B H49B 0.9500 . ?
C49B C50B 1.406(6) . ?
C49B C48B 1.396(7) . ?
C37B H37B 0.9500 . ?
C37B C36B 1.376(7) . ?
C1B C6B 1.386(8) . ?
C20B C19B 1.486(7) . ?
C20B C21B 1.382(7) . ?
C30A H30A 0.9500 . ?
C30A C31A 1.394(6) . ?
C14A C13A 1.491(6) . ?
C36B H36B 0.9500 . ?
C36B C35B 1.384(7) . ?
C50B B2 1.644(6) . ?
C13A H13C 0.9900 . ?
C13A H13D 0.9900 . ?
C11B C12B 1.485(7) . ?
C11B C10B 1.377(7) . ?
C12B H12A 0.9900 . ?
C12B H12B 0.9900 . ?
C11A C10A 1.377(7) . ?
C11A C12A 1.478(7) . ?
C46B H46B 0.9500 . ?
C46B C47B 1.385(7) . ?
C14B C15B 1.378(7) . ?
C30B H30B 0.9500 . ?
C30B C29B 1.378(9) . ?
C19A H19C 0.9900 . ?
C19A H19D 0.9900 . ?
C10A H10A 0.9500 . ?
C10A C9A 1.375(8) . ?
C43A H43A 0.9500 . ?
C43A C42A 1.352(11) . ?
C36A H36A 0.9500 . ?
C36A C37A 1.371(7) . ?
C36A C35A 1.359(8) . ?
C35B H35B 0.9500 . ?
C35B C34B 1.395(6) . ?
C32A H32A 0.9500 . ?
C32A C31A 1.376(8) . ?
C17A H17A 0.9500 . ?
C17A C18A 1.393(8) . ?
C17A C16A 1.345(9) . ?
C7A C25A 1.495(9) . ?
C7A C8A 1.385(8) . ?
C48B H48B 0.9500 . ?
C48B C47B 1.384(8) . ?
C47A H47A 0.9500 . ?
C47A C48A 1.364(8) . ?
C3B H3B 0.9500 . ?
C3B C4B 1.397(10) . ?
C2A C1A 1.396(8) . ?
C2A C3A 1.399(7) . ?
C34B H34B 0.9500 . ?
C9A H9A 0.9500 . ?
C9A C8A 1.386(9) . ?
C18B H18B 0.9500 . ?
C18B C26C 1.5009(15) . ?
C24B C23B 1.424(8) . ?
C24B C25B 1.464(9) . ?
C50A H50A 0.9500 . ?
C50A C49A 1.393(7) . ?
C18A C26A 1.484(8) . ?
C19B H19A 0.9900 . ?
C19B H19B 0.9900 . ?
C37A H37A 0.9500 . ?
C41B H41B 0.9500 . ?
C41B C40B 1.396(7) . ?
C15B H15B 0.9500 . ?
C31A H31A 0.9500 . ?
C40B H40B 0.9500 . ?
C16A H16A 0.9500 . ?
C28B H28B 0.9500 . ?
C28B C29B 1.402(7) . ?
C23B H23B 0.9500 . ?
C23B C22B 1.348(9) . ?
C22A H22A 0.9500 . ?
C22A C23A 1.386(7) . ?
C29B H29B 0.9500 . ?
C49A H49A 0.9500 . ?
C49A C48A 1.369(8) . ?
C12A H12C 0.9900 . ?
C12A H12D 0.9900 . ?
C25A H25D 0.9800 . ?
C25A H25E 0.9800 . ?
C25A H25F 0.9800 . ?
C9B H9B 0.9500 . ?
C9B C10B 1.393(10) . ?
C9B C8B 1.344(11) . ?
C10B H10B 0.9500 . ?
C47B H47B 0.9500 . ?
C4B H4B 0.9500 . ?
C4B C5B 1.371(12) . ?
C39A C40A 1.388(7) . ?
C39A B1 1.643(6) . ?
C1A C6A 1.385(8) . ?
C6A H6A 0.9500 . ?
C6A C5A 1.393(9) . ?
C48A H48A 0.9500 . ?
C3A H3A 0.9500 . ?
C3A C4A 1.390(9) . ?
C6B H6B 0.9500 . ?
C6B C5B 1.402(9) . ?
C4A H4A 0.9500 . ?
C4A C5A 1.375(11) . ?
C8B H8B 0.9500 . ?
C8B C7B 1.376(10) . ?
C7B H7B 0.9500 . ?
C7B C26B 1.498(13) . ?
C35A H35A 0.9500 . ?
C40A H40A 0.9500 . ?
C40A C41A 1.391(8) . ?
C5A H5A 0.9500 . ?
C42A H42A 0.9500 . ?
C42A C41A 1.371(11) . ?
C8A H8A 0.9500 . ?
C25B H25A 0.9800 . ?
C25B H25B 0.9800 . ?
C25B H25C 0.9800 . ?
C26A H26G 0.9800 . ?
C26A H26H 0.9800 . ?
C26A H26I 0.9800 . ?
C5B H5B 0.9500 . ?
C21B H21B 0.9500 . ?
C21B C22B 1.381(8) . ?
C23A H23A 0.9500 . ?
C22B H22B 0.9500 . ?
C41A H41A 0.9500 . ?
C26B H26A 0.9800 . ?
C26B H26B 0.9800 . ?
C26B H26C 0.9800 . ?
C26C H26D 0.9800 . ?
C26C H26E 0.9800 . ?
C26C H26F 0.9800 . ?

loop_
_geom_torsion_atom_site_label_1
_geom_torsion_atom_site_label_2
_geom_torsion_atom_site_label_3
_geom_torsion_atom_site_label_4
_geom_torsion
_geom_torsion_site_symmetry_1
_geom_torsion_site_symmetry_2
_geom_torsion_site_symmetry_3
_geom_torsion_site_symmetry_4
_geom_torsion_publ_flag
Co1A O2A C2A C1A -3.7(5) . . . . ?
Co1A O2A C2A C3A 176.1(4) . . . . ?
Co1A O1A C1A C2A 1.0(5) . . . . ?
Co1A O1A C1A C6A -178.3(4) . . . . ?
Co1A N2A C20A C21A -175.8(4) . . . . ?
Co1A N2A C20A C19A 2.9(5) . . . . ?
Co1A N2A C24A C23A 176.0(4) . . . . ?
Co1A N1A C11A C10A -177.7(4) . . . . ?
Co1A N1A C11A C12A 6.5(5) . . . . ?
Co1A N1A C7A C25A -3.6(7) . . . . ?
Co1A N1A C7A C8A 177.5(4) . . . . ?
Co1A N3A C14A C15A 177.2(4) . . . . ?
Co1A N3A C14A C13A -3.1(5) . . . . ?
Co1A N3A C18A C17A -178.6(4) . . . . ?
Co1A N3A C18A C26A 0.8(7) . . . . ?
Co1A N4A C13A C14A -44.0(4) . . . . ?
Co1A N4A C19A C20A -3.1(5) . . . . ?
Co1A N4A C12A C11A 38.0(5) . . . . ?
Co1B O1B C1B C2B 3.2(5) . . . . ?
Co1B O1B C1B C6B -177.9(4) . . . . ?
Co1B N4B C13B C14B 0.6(5) . . . . ?
Co1B N4B C12B C11B -35.7(5) . . . . ?
Co1B N4B C19B C20B 43.8(4) . . . . ?
Co1B N3B C20B C19B 3.5(5) . . . . ?
Co1B N3B C20B C21B -178.0(4) . . . . ?
Co1B N3B C24B C23B 178.3(4) . . . . ?
Co1B N3B C24B C25B -0.8(8) . . . . ?
Co1B O2B C2B C1B -1.5(6) . . . . ?
Co1B O2B C2B C3B -178.9(4) . . . . ?
Co1B N2B C14B C13B -4.1(5) . . . . ?
Co1B N2B C14B C15B 176.0(4) . . . . ?
Co1B N2B C18B C17B -174.3(4) . . . . ?
Co1B N2B C18B C26C 18.0(17) . . . . ?
Co1B N1B C11B C12B -0.7(5) . . . . ?
Co1B N1B C11B C10B -178.1(4) . . . . ?
Co1B N1B C7B C8B 177.4(5) . . . . ?
Co1B N1B C7B C26B -12.7(10) . . . . ?
O1B Co1B O2B C2B 2.6(4) . . . . ?
O1B C1B C6B C5B -176.2(5) . . . . ?
O2A Co1A O1A C1A -2.4(3) . . . . ?
O2A C2A C1A O1A 1.9(7) . . . . ?
O2A C2A C1A C6A -178.8(5) . . . . ?
O2A C2A C3A C4A 177.7(5) . . . . ?
O1A Co1A O2A C2A 3.4(3) . . . . ?
O1A C1A C6A C5A 179.3(5) . . . . ?
N4B Co1B O1B C1B 176.7(3) . . . . ?
N4B C13B C14B N2B 2.3(6) . . . . ?
N4B C13B C14B C15B -177.7(4) . . . . ?
N3B Co1B O1B C1B -100.4(3) . . . . ?
N3B Co1B O2B C2B 93.8(4) . . . . ?
N3B C20B C19B N4B -31.3(6) . . . . ?
N3B C20B C21B C22B 0.1(9) . . . . ?
N3B C24B C23B C22B -2.6(8) . . . . ?
N2A Co1A O1A C1A 177.2(3) . . . . ?
N2A C20A C21A C22A -1.0(7) . . . . ?
N2A C20A C19A N4A 0.3(6) . . . . ?
N2A C24A C23A C22A 0.0(8) . . . . ?
N1A Co1A O2A C2A -93.1(3) . . . . ?
N1A Co1A O1A C1A 86.0(3) . . . . ?
N1A C11A C10A C9A 0.4(8) . . . . ?
N1A C11A C12A N4A -30.0(6) . . . . ?
N1A C7A C8A C9A -1.2(8) . . . . ?
O2B Co1B O1B C1B -3.2(3) . . . . ?
O2B C2B C1B O1B -1.2(7) . . . . ?
O2B C2B C1B C6B 179.8(5) . . . . ?
O2B C2B C3B C4B 178.9(6) . . . . ?
N3A Co1A O2A C2A 99.0(3) . . . . ?
N3A Co1A O1A C1A -93.2(3) . . . . ?
N3A C14A C13A N4A 31.6(6) . . . . ?
N4A Co1A O2A C2A -177.6(3) . . . . ?
N2B Co1B O2B C2B -177.0(4) . . . . ?
N2B C14B C15B C16B -0.1(7) . . . . ?
N1B Co1B O1B C1B 92.3(3) . . . . ?
N1B Co1B O2B C2B -85.1(4) . . . . ?
N1B C11B C12B N4B 24.4(6) . . . . ?
N1B C11B C10B C9B 0.5(8) . . . . ?
C33A C34A C35A C36A -2.1(9) . . . . ?
C33A C38A C37A C36A -0.8(8) . . . . ?
C17B C16B C15B C14B 0.3(7) . . . . ?
C27B C32B C31B C30B -0.1(8) . . . . ?
C27B C28B C29B C30B -1.1(8) . . . . ?
C32B C27B C28B C29B 2.3(7) . . . . ?
C32B C27B B2 C33B -107.6(5) . . . . ?
C32B C27B B2 C39B 11.1(6) . . . . ?
C32B C27B B2 C50B 132.7(4) . . . . ?
C32B C31B C30B C29B 1.4(8) . . . . ?
C42B C43B C44B C39B -0.8(7) . . . . ?
C42B C41B C40B C39B -0.4(7) . . . . ?
C31B C30B C29B C28B -0.9(8) . . . . ?
C46A C45A C50A C49A -1.5(7) . . . . ?
C46A C45A B1 C33A 162.1(4) . . . . ?
C46A C45A B1 C27A -76.7(5) . . . . ?
C46A C45A B1 C39A 48.8(5) . . . . ?
C46A C47A C48A C49A -1.1(8) . . . . ?
C20A N2A C24A C23A -1.3(7) . . . . ?
C20A C21A C22A C23A -0.3(7) . . . . ?
C38B C33B C34B C35B -0.5(7) . . . . ?
C38B C33B B2 C27B 49.8(5) . . . . ?
C38B C33B B2 C39B -71.0(5) . . . . ?
C38B C33B B2 C50B 171.5(4) . . . . ?
C38B C37B C36B C35B -0.4(8) . . . . ?
C43B C42B C41B C40B -0.9(7) . . . . ?
C43B C44B C39B C40B -0.5(6) . . . . ?
C43B C44B C39B B2 -178.4(4) . . . . ?
C27A C30A C31A C32A 0.1(7) . . . . ?
C2B C1B C6B C5B 2.7(8) . . . . ?
C2B C3B C4B C5B -0.4(9) . . . . ?
C29A C32A C31A C30A 0.6(7) . . . . ?
C13B N4B C12B C11B 85.3(5) . . . . ?
C13B N4B C19B C20B -76.1(5) . . . . ?
C13B C14B C15B C16B 179.9(4) . . . . ?
C24A N2A C20A C21A 1.8(7) . . . . ?
C24A N2A C20A C19A -179.6(4) . . . . ?
C16B C17B C18B N2B -2.5(9) . . . . ?
C16B C17B C18B C26C 165.9(15) . . . . ?
C44B C39B C40B C41B 1.0(6) . . . . ?
C44B C39B B2 C27B -132.1(4) . . . . ?
C44B C39B B2 C33B -17.8(6) . . . . ?
C44B C39B B2 C50B 102.4(4) . . . . ?
C21A C20A C19A N4A 179.0(4) . . . . ?
C21A C22A C23A C24A 0.7(8) . . . . ?
C28A C27A C30A C31A -1.4(6) . . . . ?
C28A C27A B1 C33A 60.4(5) . . . . ?
C28A C27A B1 C45A -60.2(5) . . . . ?
C28A C27A B1 C39A 175.0(4) . . . . ?
C28A C29A C32A C31A 0.1(7) . . . . ?
C33B C38B C37B C36B -0.6(8) . . . . ?
C45A C46A C47A C48A -1.0(8) . . . . ?
C45A C50A C49A C48A -0.4(8) . . . . ?
C15A C14A C13A N4A -148.8(5) . . . . ?
C45B C50B B2 C27B 179.4(4) . . . . ?
C45B C50B B2 C33B 64.4(5) . . . . ?
C45B C50B B2 C39B -55.4(5) . . . . ?
C45B C46B C47B C48B -0.4(7) . . . . ?
C34A C33A C38A C37A -0.2(7) . . . . ?
C34A C33A B1 C27A 177.2(4) . . . . ?
C34A C33A B1 C45A -64.1(5) . . . . ?
C34A C33A B1 C39A 55.7(5) . . . . ?
C38A C33A C34A C35A 1.6(8) . . . . ?
C38A C33A B1 C27A 1.6(6) . . . . ?
C38A C33A B1 C45A 120.3(5) . . . . ?
C38A C33A B1 C39A -119.9(5) . . . . ?
C44A C43A C42A C41A -0.1(10) . . . . ?
C44A C39A C40A C41A -0.5(8) . . . . ?
C44A C39A B1 C33A 67.9(5) . . . . ?
C44A C39A B1 C27A -52.0(6) . . . . ?
C44A C39A B1 C45A -173.9(4) . . . . ?
C49B C50B B2 C27B -2.1(6) . . . . ?
C49B C50B B2 C33B -117.2(4) . . . . ?
C49B C50B B2 C39B 123.1(4) . . . . ?
C49B C48B C47B C46B 1.6(7) . . . . ?
C37B C38B C33B C34B 1.0(7) . . . . ?
C37B C38B C33B B2 -175.1(5) . . . . ?
C37B C36B C35B C34B 1.0(8) . . . . ?
C1B C2B C3B C4B 1.5(9) . . . . ?
C1B C6B C5B C4B -1.7(9) . . . . ?
C20B N3B C24B C23B 2.3(7) . . . . ?
C20B N3B C24B C25B -176.8(5) . . . . ?
C20B C21B C22B C23B -0.3(9) . . . . ?
C30A C27A C28A C29A 2.1(6) . . . . ?
C30A C27A B1 C33A -120.5(4) . . . . ?
C30A C27A B1 C45A 118.9(4) . . . . ?
C30A C27A B1 C39A -5.9(6) . . . . ?
C14A N3A C18A C17A -2.3(7) . . . . ?
C14A N3A C18A C26A 177.1(5) . . . . ?
C14A C15A C16A C17A -1.3(9) . . . . ?
C36B C35B C34B C33B -0.5(8) . . . . ?
C50B C45B C46B C47B -1.8(7) . . . . ?
C50B C49B C48B C47B -0.8(7) . . . . ?
C13A N4A C19A C20A -119.8(4) . . . . ?
C13A N4A C12A C11A 152.0(4) . . . . ?
C11B N1B C7B C8B -1.9(9) . . . . ?
C11B N1B C7B C26B 168.0(7) . . . . ?
C12B N4B C13B C14B -118.6(4) . . . . ?
C12B N4B C19B C20B 159.0(4) . . . . ?
C12B C11B C10B C9B -176.8(5) . . . . ?
C11A N1A C7A C25A 179.1(5) . . . . ?
C11A N1A C7A C8A 0.3(7) . . . . ?
C11A C10A C9A C8A -1.2(8) . . . . ?
C46B C45B C50B C49B 2.5(6) . . . . ?
C46B C45B C50B B2 -178.8(4) . . . . ?
C14B N2B C18B C17B 2.6(8) . . . . ?
C14B N2B C18B C26C -165.1(16) . . . . ?
C19A N4A C13A C14A 75.6(5) . . . . ?
C19A N4A C12A C11A -83.5(5) . . . . ?
C19A C20A C21A C22A -179.6(4) . . . . ?
C10A C11A C12A N4A 154.2(4) . . . . ?
C10A C9A C8A C7A 1.6(9) . . . . ?
C43A C44A C39A C40A -1.0(8) . . . . ?
C43A C44A C39A B1 -172.0(5) . . . . ?
C43A C42A C41A C40A -1.4(10) . . . . ?
C32A C29A C28A C27A -1.5(7) . . . . ?
C7A N1A C11A C10A 0.1(7) . . . . ?
C7A N1A C11A C12A -175.7(4) . . . . ?
C48B C49B C50B C45B -1.3(6) . . . . ?
C48B C49B C50B B2 -179.8(4) . . . . ?
C47A C46A C45A C50A 2.2(7) . . . . ?
C47A C46A C45A B1 -179.4(4) . . . . ?
C3B C2B C1B O1B 176.3(5) . . . . ?
C3B C2B C1B C6B -2.7(8) . . . . ?
C3B C4B C5B C6B 0.5(10) . . . . ?
C2A C1A C6A C5A 0.0(8) . . . . ?
C2A C3A C4A C5A 2.1(9) . . . . ?
C34B C33B B2 C27B -125.9(4) . . . . ?
C34B C33B B2 C39B 113.3(5) . . . . ?
C34B C33B B2 C50B -4.3(6) . . . . ?
C18B N2B C14B C13B 178.6(4) . . . . ?
C18B N2B C14B C15B -1.3(7) . . . . ?
C18B C17B C16B C15B 1.0(8) . . . . ?
C24B N3B C20B C19B -179.7(4) . . . . ?
C24B N3B C20B C21B -1.2(7) . . . . ?
C24B C23B C22B C21B 1.5(9) . . . . ?
C50A C45A B1 C33A -19.6(6) . . . . ?
C50A C45A B1 C27A 101.6(5) . . . . ?
C50A C45A B1 C39A -132.9(4) . . . . ?
C50A C49A C48A C47A 1.7(8) . . . . ?
C18A N3A C14A C15A 0.2(7) . . . . ?
C18A N3A C14A C13A 179.8(4) . . . . ?
C18A C17A C16A C15A -0.8(9) . . . . ?
C19B N4B C13B C14B 118.1(4) . . . . ?
C19B N4B C12B C11B -150.4(4) . . . . ?
C19B C20B C21B C22B 178.6(5) . . . . ?
C37A C36A C35A C34A 0.9(9) . . . . ?
C41B C42B C43B C44B 1.5(7) . . . . ?
C40B C39B B2 C27B 50.1(5) . . . . ?
C40B C39B B2 C33B 164.5(4) . . . . ?
C40B C39B B2 C50B -75.4(5) . . . . ?
C16A C15A C14A N3A 1.7(8) . . . . ?
C16A C15A C14A C13A -177.9(5) . . . . ?
C16A C17A C18A N3A 2.8(8) . . . . ?
C16A C17A C18A C26A -176.7(5) . . . . ?
C28B C27B C32B C31B -1.7(7) . . . . ?
C28B C27B B2 C33B 61.2(5) . . . . ?
C28B C27B B2 C39B 179.9(4) . . . . ?
C28B C27B B2 C50B -58.5(5) . . . . ?
C12A N4A C13A C14A -158.9(4) . . . . ?
C12A N4A C19A C20A 116.3(4) . . . . ?
C12A C11A C10A C9A 176.0(5) . . . . ?
C25A C7A C8A C9A 179.9(6) . . . . ?
C9B C8B C7B N1B 0.8(12) . . . . ?
C9B C8B C7B C26B -169.5(8) . . . . ?
C10B C11B C12B N4B -158.1(4) . . . . ?
C10B C9B C8B C7B 1.0(12) . . . . ?
C39A C44A C43A C42A 1.3(9) . . . . ?
C39A C40A C41A C42A 1.7(10) . . . . ?
C1A C2A C3A C4A -2.5(8) . . . . ?
C1A C6A C5A C4A -0.5(9) . . . . ?
C3A C2A C1A O1A -177.9(4) . . . . ?
C3A C2A C1A C6A 1.4(8) . . . . ?
C3A C4A C5A C6A -0.6(9) . . . . ?
C8B C9B C10B C11B -1.6(10) . . . . ?
C7B N1B C11B C12B 178.7(5) . . . . ?
C7B N1B C11B C10B 1.3(8) . . . . ?
C35A C36A C37A C38A 0.5(8) . . . . ?
C40A C39A B1 C33A -102.3(5) . . . . ?
C40A C39A B1 C27A 137.8(5) . . . . ?
C40A C39A B1 C45A 15.9(6) . . . . ?
B2 C27B C32B C31B 167.6(4) . . . . ?
B2 C27B C28B C29B -167.6(5) . . . . ?
B2 C33B C34B C35B 175.4(4) . . . . ?
B2 C39B C40B C41B 179.0(4) . . . . ?
C25B C24B C23B C22B 176.5(6) . . . . ?
C21B C20B C19B N4B 150.2(5) . . . . ?
B1 C33A C34A C35A -174.5(5) . . . . ?
B1 C33A C38A C37A 175.6(4) . . . . ?
B1 C27A C28A C29A -178.7(4) . . . . ?
B1 C27A C30A C31A 179.5(4) . . . . ?
B1 C45A C50A C49A -179.9(4) . . . . ?
B1 C39A C40A C41A 170.3(5) . . . . ?

loop_
_twin_individual_id
_twin_individual_mass_fraction_refined
1 0.541(14)
2 0.459(14)
